data_4113243
loop_
_publ_author_name
'Connie C. Lu'
'Jonas C. Peters'

_publ_section_title
;
 Synthetic, Structural, and Mechanistic Aspects of an Amine Activation
 Process Mediated at a Zwitterionic Pd(II) Center
;
_journal_name_full 'Journal of the American Chemical Society'
_journal_page_first 15818
_journal_page_last 15832
_journal_paper_doi 10.1021/ja046415s
_journal_volume 126
_journal_year 2004
_chemical_formula_sum 'C52 H47 B Cl4 F3 N O3 P2 Pd S'
_chemical_formula_weight 1143.92
_chemical_name_systematic
; 
 ? 
;
_space_group_IT_number 14
_symmetry_cell_setting monoclinic
_symmetry_space_group_name_Hall '-P 2yn'
_symmetry_space_group_name_H-M 'P 1 21/n 1'
_atom_sites_solution_hydrogens difmap
_atom_sites_solution_primary 'Patterson method'
_atom_sites_solution_secondary difmap
_audit_creation_method SHELXL-97
_cell_angle_alpha 90.00
_cell_angle_beta 112.1880(10)
_cell_angle_gamma 90.00
_cell_formula_units_Z 4
_cell_length_a 16.3584(11)
_cell_length_b 17.4150(12)
_cell_length_c 19.5418(13)
_cell_measurement_reflns_used 25758
_cell_measurement_temperature 98(2)
_cell_measurement_theta_max 25.50
_cell_measurement_theta_min 2.75
_cell_volume 5154.9(6)
_computing_cell_refinement 'Bruker SMART'
_computing_data_collection 'Bruker SMART'
_computing_data_reduction 'Bruker SAINT v6.2'
_computing_molecular_graphics 'Bruker SHELXTL'
_computing_publication_material 'Bruker SHELXTL'
_computing_structure_refinement 'SHELXL-97 (Sheldrick, 1997)'
_computing_structure_solution 'SHELXS-97 (Sheldrick, 1990)'
_diffrn_ambient_temperature 98(2)
_diffrn_measured_fraction_theta_full 0.948
_diffrn_measured_fraction_theta_max 0.948
_diffrn_measurement_device_type 'CCD area detector'
_diffrn_measurement_method 'omega scans at 7 f settings'
_diffrn_radiation_monochromator graphite
_diffrn_radiation_source 'fine-focus sealed tube'
_diffrn_radiation_type MoK\a
_diffrn_radiation_wavelength 0.71073
_diffrn_reflns_av_R_equivalents 0.0830
_diffrn_reflns_av_sigmaI/netI 0.0621
_diffrn_reflns_limit_h_max 21
_diffrn_reflns_limit_h_min -21
_diffrn_reflns_limit_k_max 23
_diffrn_reflns_limit_k_min -23
_diffrn_reflns_limit_l_max 25
_diffrn_reflns_limit_l_min -25
_diffrn_reflns_number 104619
_diffrn_reflns_theta_full 28.42
_diffrn_reflns_theta_max 28.42
_diffrn_reflns_theta_min 1.39
_exptl_absorpt_coefficient_mu 0.724
_exptl_absorpt_correction_T_max 0.9661
_exptl_absorpt_correction_T_min 0.8186
_exptl_absorpt_correction_type none
_exptl_crystal_colour 'Dichroic Pink/Yellow'
_exptl_crystal_density_diffrn 1.474
_exptl_crystal_description Plate
_exptl_crystal_F_000 2328
_exptl_crystal_size_max 0.29
_exptl_crystal_size_mid 0.28
_exptl_crystal_size_min 0.05
_refine_diff_density_max 1.648
_refine_diff_density_min -1.247
_refine_diff_density_rms 0.114
_refine_ls_extinction_method none
_refine_ls_goodness_of_fit_ref 1.940
_refine_ls_hydrogen_treatment 'Unrestrained except for solvent'
_refine_ls_matrix_type 'Full matrix'
_refine_ls_number_parameters 785
_refine_ls_number_reflns 12279
_refine_ls_number_restraints 0
_refine_ls_restrained_S_all 1.940
_refine_ls_R_factor_all 0.0820
_refine_ls_R_factor_gt 0.0489
_refine_ls_shift/su_max 0.106
_refine_ls_shift/su_mean 0.000
_refine_ls_structure_factor_coef Fsqd
_refine_ls_weighting_details w=1/s^2^(Fo^2^)
_refine_ls_weighting_scheme sigma
_refine_ls_wR_factor_gt 0.0802
_refine_ls_wR_factor_ref 0.0830
_reflns_number_gt 8471
_reflns_number_total 12279
_reflns_threshold_expression >2sigma(I)
_cod_data_source_file ja046415ssi20040707_052035_2.cif
_cod_data_source_block complex5
_cod_depositor_comments
;
The following automatic conversions were performed:

'_atom_sites_solution_secondary' value 'Difference Fourier map' was
changed to 'difmap'.

'_atom_sites_solution_hydrogens' value 'Difference Fourier map' was
changed to 'difmap'.

Automatic conversion script
Id: cif_fix_values 6452 2018-10-05 10:23:21Z andrius 
;
_cod_database_code 4113243

loop_
_symmetry_equiv_pos_as_xyz
'x, y, z'
'-x+1/2, y+1/2, -z+1/2'
'-x, -y, -z'
'x-1/2, -y-1/2, z-1/2'

loop_
_atom_site_label
_atom_site_type_symbol
_atom_site_fract_x
_atom_site_fract_y
_atom_site_fract_z
_atom_site_U_iso_or_equiv
_atom_site_adp_type
_atom_site_occupancy
_atom_site_symmetry_multiplicity
_atom_site_calc_flag
_atom_site_refinement_flags
Pd1 Pd 0.529784(17) 0.135068(14) 0.773523(14) 0.01469(7) Uani 1 1 d .
S1 S 0.41525(6) -0.02541(5) 0.71390(5) 0.0211(2) Uani 1 1 d .
P1 P 0.47698(6) 0.22169(5) 0.68014(5) 0.0147(2) Uani 1 1 d .
P2 P 0.64886(6) 0.21075(5) 0.82503(5) 0.0157(2) Uani 1 1 d .
F1 F 0.25163(13) -0.00920(13) 0.61874(12) 0.0392(6) Uani 1 1 d .
F2 F 0.34692(14) -0.02629(13) 0.56884(11) 0.0401(6) Uani 1 1 d .
F3 F 0.30794(15) -0.12166(12) 0.62012(13) 0.0518(7) Uani 1 1 d .
N1 N 0.57370(17) 0.05183(15) 0.86034(14) 0.0152(6) Uani 1 1 d .
O1 O 0.42071(14) 0.05884(12) 0.70985(12) 0.0199(5) Uani 1 1 d .
O2 O 0.48991(16) -0.06538(13) 0.70951(13) 0.0302(6) Uani 1 1 d .
O3 O 0.38237(16) -0.05107(14) 0.76850(13) 0.0325(7) Uani 1 1 d .
B1 B 0.6372(3) 0.3141(2) 0.7001(2) 0.0169(9) Uani 1 1 d .
C1 C 0.5305(2) 0.3128(2) 0.6884(2) 0.0165(8) Uani 1 1 d .
C2 C 0.6906(2) 0.2423(2) 0.7573(2) 0.0177(8) Uani 1 1 d .
C3 C 0.3633(2) 0.24006(18) 0.67020(17) 0.0145(7) Uani 1 1 d .
C4 C 0.3439(2) 0.3008(2) 0.7089(2) 0.0212(9) Uani 1 1 d .
C5 C 0.2589(3) 0.3148(2) 0.7037(2) 0.0261(9) Uani 1 1 d .
C6 C 0.1902(3) 0.2690(2) 0.6594(2) 0.0269(9) Uani 1 1 d .
C7 C 0.2074(3) 0.2091(2) 0.6203(2) 0.0273(9) Uani 1 1 d .
C8 C 0.2932(2) 0.1944(2) 0.6258(2) 0.0222(9) Uani 1 1 d .
C9 C 0.4751(2) 0.18028(18) 0.59454(18) 0.0149(7) Uani 1 1 d .
C10 C 0.5267(2) 0.1165(2) 0.5960(2) 0.0214(9) Uani 1 1 d .
C11 C 0.5353(3) 0.0911(2) 0.5314(2) 0.0273(10) Uani 1 1 d .
C12 C 0.4924(2) 0.1290(2) 0.4653(2) 0.0236(8) Uani 1 1 d .
C13 C 0.4394(2) 0.1920(2) 0.4633(2) 0.0232(9) Uani 1 1 d .
C14 C 0.4309(2) 0.2176(2) 0.52747(19) 0.0203(8) Uani 1 1 d .
C15 C 0.6512(2) 0.30569(18) 0.62182(18) 0.0172(8) Uani 1 1 d .
C16 C 0.7129(3) 0.2571(2) 0.6105(2) 0.0230(9) Uani 1 1 d .
C17 C 0.7243(3) 0.2517(2) 0.5433(2) 0.0304(10) Uani 1 1 d .
C18 C 0.6734(3) 0.2957(2) 0.4835(2) 0.0287(10) Uani 1 1 d .
C19 C 0.6123(3) 0.3452(2) 0.4923(2) 0.0266(10) Uani 1 1 d .
C20 C 0.6022(2) 0.3501(2) 0.5602(2) 0.0229(9) Uani 1 1 d .
C21 C 0.6786(2) 0.39640(19) 0.73826(17) 0.0173(8) Uani 1 1 d .
C22 C 0.7706(2) 0.4082(2) 0.76954(19) 0.0209(8) Uani 1 1 d .
C23 C 0.8084(3) 0.4742(2) 0.8079(2) 0.0238(9) Uani 1 1 d .
C24 C 0.7567(3) 0.5336(2) 0.8154(2) 0.0244(9) Uani 1 1 d .
C25 C 0.6656(3) 0.5265(2) 0.7822(2) 0.0255(9) Uani 1 1 d .
C26 C 0.6283(3) 0.4595(2) 0.7445(2) 0.0223(9) Uani 1 1 d .
C27 C 0.6315(2) 0.29257(19) 0.87520(17) 0.0162(8) Uani 1 1 d .
C28 C 0.7004(3) 0.3459(2) 0.90496(19) 0.0219(9) Uani 1 1 d .
C29 C 0.6886(3) 0.4099(2) 0.9430(2) 0.0283(10) Uani 1 1 d .
C30 C 0.6106(3) 0.4207(2) 0.9526(2) 0.0286(10) Uani 1 1 d .
C31 C 0.5425(3) 0.3691(2) 0.9241(2) 0.0264(9) Uani 1 1 d .
C32 C 0.5528(2) 0.3054(2) 0.88521(19) 0.0197(8) Uani 1 1 d .
C33 C 0.7363(2) 0.15673(17) 0.89538(18) 0.0149(8) Uani 1 1 d .
C34 C 0.7390(2) 0.15187(19) 0.9677(2) 0.0189(8) Uani 1 1 d .
C35 C 0.8016(3) 0.1065(2) 1.0198(2) 0.0237(9) Uani 1 1 d .
C36 C 0.8626(3) 0.0665(2) 1.0004(2) 0.0270(10) Uani 1 1 d .
C37 C 0.8613(3) 0.0713(2) 0.9295(2) 0.0262(9) Uani 1 1 d .
C38 C 0.7981(2) 0.1157(2) 0.8772(2) 0.0224(9) Uani 1 1 d .
C39 C 0.6308(2) -0.0023(2) 0.8558(2) 0.0186(8) Uani 1 1 d .
C40 C 0.6717(2) -0.0548(2) 0.9121(2) 0.0217(9) Uani 1 1 d .
C41 C 0.6546(2) -0.0497(2) 0.9763(2) 0.0224(9) Uani 1 1 d .
C42 C 0.5964(2) 0.0063(2) 0.9812(2) 0.0201(8) Uani 1 1 d .
C43 C 0.5555(2) 0.05591(19) 0.92239(18) 0.0169(8) Uani 1 1 d .
C44 C 0.4924(2) 0.11562(19) 0.92592(18) 0.0187(8) Uani 1 1 d .
C45 C 0.5112(3) 0.1601(2) 0.9897(2) 0.0238(9) Uani 1 1 d .
C46 C 0.4537(3) 0.2167(2) 0.9935(2) 0.0281(10) Uani 1 1 d .
C47 C 0.3764(3) 0.2297(2) 0.9341(2) 0.0291(10) Uani 1 1 d .
C48 C 0.3549(3) 0.1861(2) 0.8707(2) 0.0240(9) Uani 1 1 d .
C49 C 0.4122(2) 0.1288(2) 0.8664(2) 0.0197(8) Uani 1 1 d .
C50 C 0.3261(3) -0.0466(2) 0.6256(2) 0.0300(9) Uani 1 1 d .
H1A H 0.4971(18) 0.3384(15) 0.6477(15) 0.002(8) Uiso 1 1 d .
H1B H 0.5210(18) 0.3355(15) 0.7285(16) 0.002(8) Uiso 1 1 d .
H2A H 0.691(2) 0.1963(17) 0.7315(16) 0.015(9) Uiso 1 1 d .
H2B H 0.750(2) 0.2546(17) 0.7810(17) 0.017(9) Uiso 1 1 d .
H4 H 0.3850(18) 0.3277(16) 0.7365(15) 0.000(8) Uiso 1 1 d .
H5 H 0.2482(19) 0.3530(17) 0.7272(16) 0.012(9) Uiso 1 1 d .
H6 H 0.133(2) 0.2811(18) 0.6550(18) 0.026(10) Uiso 1 1 d .
H7 H 0.163(2) 0.1808(19) 0.5923(18) 0.024(10) Uiso 1 1 d .
H8 H 0.3051(19) 0.1595(16) 0.5963(16) 0.009(9) Uiso 1 1 d .
H10 H 0.556(2) 0.0959(17) 0.6395(17) 0.014(9) Uiso 1 1 d .
H11 H 0.572(2) 0.0493(18) 0.5323(17) 0.023(10) Uiso 1 1 d .
H12 H 0.4961(19) 0.1137(16) 0.4200(17) 0.015(9) Uiso 1 1 d .
H13 H 0.412(2) 0.2178(18) 0.4217(17) 0.020(10) Uiso 1 1 d .
H14 H 0.3990(18) 0.2613(15) 0.5259(14) 0.000(8) Uiso 1 1 d .
H16 H 0.747(2) 0.2277(17) 0.6487(17) 0.013(9) Uiso 1 1 d .
H17 H 0.763(2) 0.2203(18) 0.5387(18) 0.020(10) Uiso 1 1 d .
H18 H 0.680(2) 0.2941(17) 0.4384(17) 0.019(9) Uiso 1 1 d .
H19 H 0.579(2) 0.3702(19) 0.4559(19) 0.027(11) Uiso 1 1 d .
H20 H 0.563(2) 0.3852(17) 0.5669(17) 0.019(10) Uiso 1 1 d .
H22 H 0.811(2) 0.3701(18) 0.7685(16) 0.018(9) Uiso 1 1 d .
H23 H 0.862(2) 0.4748(17) 0.8251(16) 0.009(9) Uiso 1 1 d .
H24 H 0.784(2) 0.5795(17) 0.8447(16) 0.015(9) Uiso 1 1 d .
H25 H 0.626(2) 0.5658(18) 0.7878(17) 0.025(10) Uiso 1 1 d .
H26 H 0.5708(19) 0.4579(16) 0.7231(16) 0.006(8) Uiso 1 1 d .
H28 H 0.753(2) 0.3374(17) 0.8966(17) 0.020(10) Uiso 1 1 d .
H29 H 0.729(2) 0.4421(18) 0.9587(17) 0.015(10) Uiso 1 1 d .
H30 H 0.602(2) 0.4636(19) 0.9707(18) 0.027(11) Uiso 1 1 d .
H31 H 0.490(2) 0.3781(18) 0.9284(17) 0.018(10) Uiso 1 1 d .
H32 H 0.512(2) 0.2736(17) 0.8694(16) 0.011(9) Uiso 1 1 d .
H34 H 0.698(2) 0.1769(16) 0.9808(16) 0.011(9) Uiso 1 1 d .
H35 H 0.800(2) 0.1065(18) 1.0597(18) 0.016(11) Uiso 1 1 d .
H36 H 0.897(2) 0.0391(18) 1.0341(18) 0.021(10) Uiso 1 1 d .
H37 H 0.896(2) 0.0467(17) 0.9147(16) 0.011(9) Uiso 1 1 d .
H38 H 0.7933(19) 0.1182(16) 0.8319(16) 0.009(9) Uiso 1 1 d .
H39 H 0.6433(19) -0.0050(16) 0.8143(15) 0.006(8) Uiso 1 1 d .
H40 H 0.706(2) -0.0926(18) 0.9026(17) 0.021(10) Uiso 1 1 d .
H41 H 0.682(2) -0.0849(18) 1.0134(17) 0.023(10) Uiso 1 1 d .
H42 H 0.5844(18) 0.0109(15) 1.0248(15) 0.005(8) Uiso 1 1 d .
H45 H 0.561(2) 0.1519(17) 1.0286(17) 0.015(9) Uiso 1 1 d .
H46 H 0.465(2) 0.2446(19) 1.0357(19) 0.032(11) Uiso 1 1 d .
H47 H 0.344(2) 0.2612(18) 0.9364(17) 0.012(10) Uiso 1 1 d .
H48 H 0.299(2) 0.1971(17) 0.8258(17) 0.018(9) Uiso 1 1 d .
H49 H 0.3977(18) 0.0964(15) 0.8226(15) 0.004(8) Uiso 1 1 d .
Cl1 Cl 0.53611(10) 0.73630(7) 0.69677(7) 0.0686(4) Uani 1 1 d .
Cl2 Cl 0.51656(8) 0.68152(6) 0.82961(6) 0.0512(3) Uani 1 1 d .
C51 C 0.5350(3) 0.7629(2) 0.7826(2) 0.0485(12) Uani 1 1 d .
H51A H 0.4878 0.8012 0.7755 0.073 Uiso 1 1 calc R
H51B H 0.5922 0.7868 0.8128 0.073 Uiso 1 1 calc R
Cl3 Cl 0.09161(8) -0.00463(7) 0.68775(6) 0.0529(3) Uani 1 1 d .
Cl4 Cl 0.16333(9) 0.05130(8) 0.83894(6) 0.0666(4) Uani 1 1 d .
C52 C 0.1777(3) 0.0476(2) 0.7541(2) 0.0452(12) Uani 1 1 d .
H52A H 0.2350 0.0230 0.7615 0.068 Uiso 1 1 calc R
H52B H 0.1789 0.1005 0.7358 0.068 Uiso 1 1 calc R

loop_
_atom_site_aniso_label
_atom_site_aniso_U_11
_atom_site_aniso_U_22
_atom_site_aniso_U_33
_atom_site_aniso_U_23
_atom_site_aniso_U_13
_atom_site_aniso_U_12
Pd1 0.01423(13) 0.01420(13) 0.01447(13) 0.00120(12) 0.00409(11) -0.00118(12)
S1 0.0217(5) 0.0190(5) 0.0191(5) -0.0003(4) 0.0037(4) -0.0043(4)
P1 0.0144(5) 0.0140(5) 0.0150(5) 0.0004(4) 0.0049(4) -0.0005(4)
P2 0.0145(5) 0.0166(5) 0.0153(5) 0.0010(4) 0.0050(4) -0.0016(4)
F1 0.0181(12) 0.0515(15) 0.0411(14) -0.0101(12) 0.0033(11) -0.0014(11)
F2 0.0380(14) 0.0571(16) 0.0204(12) -0.0034(11) 0.0057(11) 0.0088(12)
F3 0.0526(16) 0.0265(14) 0.0529(16) -0.0127(12) -0.0065(13) -0.0131(12)
N1 0.0122(15) 0.0146(15) 0.0173(16) 0.0010(12) 0.0040(13) -0.0029(12)
O1 0.0180(13) 0.0148(13) 0.0207(13) 0.0017(11) 0.0004(11) -0.0044(10)
O2 0.0230(15) 0.0277(15) 0.0334(16) -0.0049(12) 0.0033(12) 0.0047(12)
O3 0.0378(17) 0.0333(16) 0.0271(15) 0.0007(12) 0.0130(13) -0.0135(13)
B1 0.018(2) 0.015(2) 0.016(2) 0.0014(17) 0.0048(18) -0.0007(17)
C1 0.019(2) 0.0168(19) 0.0117(19) 0.0009(16) 0.0032(17) 0.0021(16)
C2 0.011(2) 0.021(2) 0.018(2) 0.0011(16) 0.0029(17) -0.0016(16)
C3 0.0148(18) 0.0141(18) 0.0142(18) 0.0048(14) 0.0048(15) 0.0019(15)
C4 0.015(2) 0.025(2) 0.021(2) -0.0011(17) 0.0031(17) -0.0011(17)
C5 0.027(2) 0.030(2) 0.023(2) 0.0003(18) 0.0117(19) 0.0070(19)
C6 0.017(2) 0.038(2) 0.027(2) 0.0103(19) 0.0103(19) 0.0077(19)
C7 0.015(2) 0.036(2) 0.028(2) 0.0002(19) 0.0034(19) -0.0047(19)
C8 0.022(2) 0.024(2) 0.021(2) 0.0013(17) 0.0087(18) 0.0019(17)
C9 0.0110(18) 0.0165(18) 0.0177(19) -0.0009(15) 0.0061(15) -0.0023(14)
C10 0.025(2) 0.022(2) 0.017(2) 0.0036(16) 0.0063(18) 0.0054(17)
C11 0.029(2) 0.027(2) 0.028(2) -0.0038(18) 0.013(2) 0.0097(19)
C12 0.025(2) 0.030(2) 0.017(2) -0.0066(18) 0.0090(17) -0.0004(18)
C13 0.024(2) 0.028(2) 0.016(2) 0.0045(17) 0.0057(18) -0.0002(18)
C14 0.020(2) 0.017(2) 0.022(2) 0.0014(16) 0.0061(17) 0.0063(17)
C15 0.0184(19) 0.0140(18) 0.019(2) -0.0010(15) 0.0075(16) -0.0066(15)
C16 0.029(2) 0.021(2) 0.022(2) 0.0052(17) 0.0125(19) 0.0002(18)
C17 0.039(3) 0.025(2) 0.035(3) -0.0020(19) 0.024(2) 0.001(2)
C18 0.037(3) 0.033(2) 0.021(2) -0.0050(19) 0.017(2) -0.009(2)
C19 0.023(2) 0.033(3) 0.020(2) 0.0048(18) 0.0037(19) -0.0081(18)
C20 0.020(2) 0.025(2) 0.025(2) -0.0006(17) 0.0095(18) -0.0028(17)
C21 0.021(2) 0.0195(19) 0.0123(18) 0.0029(15) 0.0070(16) -0.0006(16)
C22 0.023(2) 0.020(2) 0.022(2) 0.0020(16) 0.0106(18) -0.0008(17)
C23 0.014(2) 0.028(2) 0.026(2) 0.0001(18) 0.0035(18) -0.0068(18)
C24 0.030(2) 0.020(2) 0.023(2) -0.0024(17) 0.0097(19) -0.0091(18)
C25 0.033(2) 0.015(2) 0.032(2) -0.0007(17) 0.017(2) 0.0039(18)
C26 0.018(2) 0.021(2) 0.026(2) 0.0021(17) 0.0066(18) -0.0027(17)
C27 0.0175(19) 0.0178(19) 0.0106(18) 0.0038(15) 0.0023(15) 0.0004(15)
C28 0.022(2) 0.027(2) 0.016(2) 0.0019(16) 0.0064(17) -0.0019(17)
C29 0.035(3) 0.025(2) 0.021(2) -0.0042(18) 0.006(2) -0.013(2)
C30 0.044(3) 0.020(2) 0.022(2) -0.0009(18) 0.013(2) 0.002(2)
C31 0.031(2) 0.025(2) 0.025(2) 0.0021(18) 0.0127(19) 0.006(2)
C32 0.019(2) 0.021(2) 0.017(2) 0.0022(16) 0.0041(17) -0.0034(17)
C33 0.0113(18) 0.0135(18) 0.0179(19) -0.0004(14) 0.0033(15) -0.0041(14)
C34 0.017(2) 0.017(2) 0.022(2) -0.0012(15) 0.0071(17) -0.0023(16)
C35 0.025(2) 0.025(2) 0.016(2) 0.0019(17) 0.0013(19) -0.0089(17)
C36 0.018(2) 0.022(2) 0.030(2) 0.0063(19) -0.0041(19) -0.0011(18)
C37 0.021(2) 0.022(2) 0.036(3) 0.0038(19) 0.011(2) 0.0017(18)
C38 0.020(2) 0.027(2) 0.018(2) 0.0019(17) 0.0050(18) -0.0061(16)
C39 0.016(2) 0.022(2) 0.018(2) 0.0010(16) 0.0058(17) -0.0022(16)
C40 0.016(2) 0.017(2) 0.030(2) -0.0013(17) 0.0067(18) -0.0020(16)
C41 0.016(2) 0.022(2) 0.024(2) 0.0076(17) 0.0009(17) -0.0034(17)
C42 0.017(2) 0.026(2) 0.018(2) 0.0023(17) 0.0072(17) -0.0057(16)
C43 0.0130(19) 0.0168(19) 0.0195(19) 0.0006(15) 0.0045(16) -0.0047(15)
C44 0.020(2) 0.020(2) 0.019(2) 0.0036(15) 0.0104(17) -0.0038(15)
C45 0.025(2) 0.030(2) 0.017(2) 0.0030(17) 0.0084(19) -0.0050(18)
C46 0.035(3) 0.029(2) 0.028(2) -0.0066(19) 0.021(2) -0.0052(19)
C47 0.034(3) 0.021(2) 0.044(3) 0.002(2) 0.028(2) 0.005(2)
C48 0.023(2) 0.024(2) 0.030(2) 0.0055(18) 0.015(2) -0.0015(18)
C49 0.022(2) 0.020(2) 0.021(2) -0.0005(17) 0.0119(17) -0.0036(17)
C50 0.028(2) 0.025(2) 0.032(2) -0.0069(19) 0.007(2) -0.0019(19)
Cl1 0.1052(12) 0.0681(9) 0.0459(8) -0.0080(7) 0.0437(8) -0.0262(8)
Cl2 0.0734(9) 0.0424(7) 0.0455(7) 0.0034(6) 0.0312(7) 0.0095(6)
C51 0.070(3) 0.033(2) 0.049(3) 0.004(2) 0.030(3) -0.004(2)
Cl3 0.0503(8) 0.0511(7) 0.0487(7) -0.0128(6) 0.0090(6) -0.0092(6)
Cl4 0.0754(10) 0.0829(10) 0.0367(7) -0.0023(7) 0.0156(7) -0.0216(8)
C52 0.047(3) 0.051(3) 0.031(3) -0.010(2) 0.008(2) -0.011(2)

loop_
_atom_type_symbol
_atom_type_description
_atom_type_scat_dispersion_real
_atom_type_scat_dispersion_imag
_atom_type_scat_source
C C 0.0033 0.0016 'International Tables Vol C Tables 4.2.6.8 and 6.1.1.4'
H H 0.0000 0.0000 'International Tables Vol C Tables 4.2.6.8 and 6.1.1.4'
B B 0.0013 0.0007 'International Tables Vol C Tables 4.2.6.8 and 6.1.1.4'
N N 0.0061 0.0033 'International Tables Vol C Tables 4.2.6.8 and 6.1.1.4'
O O 0.0106 0.0060 'International Tables Vol C Tables 4.2.6.8 and 6.1.1.4'
F F 0.0171 0.0103 'International Tables Vol C Tables 4.2.6.8 and 6.1.1.4'
P P 0.1023 0.0942 'International Tables Vol C Tables 4.2.6.8 and 6.1.1.4'
S S 0.1246 0.1234 'International Tables Vol C Tables 4.2.6.8 and 6.1.1.4'
Cl Cl 0.1484 0.1585 'International Tables Vol C Tables 4.2.6.8 and 6.1.1.4'
Pd Pd -0.9988 1.0072 'International Tables Vol C Tables 4.2.6.8 and 6.1.1.4'

loop_
_geom_angle_atom_site_label_1
_geom_angle_atom_site_label_2
_geom_angle_atom_site_label_3
_geom_angle
_geom_angle_publ_flag
N1 Pd1 O1 89.85(9) yes
N1 Pd1 P2 93.87(7) yes
O1 Pd1 P2 171.45(6) yes
N1 Pd1 P1 177.49(7) yes
O1 Pd1 P1 88.00(6) yes
P2 Pd1 P1 88.43(3) yes
O3 S1 O2 117.33(15) ?
O3 S1 O1 113.40(15) ?
O2 S1 O1 114.16(14) ?
O3 S1 C50 104.44(17) ?
O2 S1 C50 103.84(16) ?
O1 S1 C50 101.15(15) ?
C1 P1 C9 105.88(16) ?
C1 P1 C3 107.37(16) ?
C9 P1 C3 108.08(15) ?
C1 P1 Pd1 119.44(12) ?
C9 P1 Pd1 110.25(11) ?
C3 P1 Pd1 105.38(10) ?
C2 P2 C27 109.88(16) ?
C2 P2 C33 107.81(16) ?
C27 P2 C33 103.63(15) ?
C2 P2 Pd1 110.91(13) ?
C27 P2 Pd1 114.64(12) ?
C33 P2 Pd1 109.53(10) ?
C43 N1 C39 119.0(3) ?
C43 N1 Pd1 123.6(2) ?
C39 N1 Pd1 117.0(2) ?
S1 O1 Pd1 128.63(13) ?
C15 B1 C21 108.9(3) ?
C15 B1 C1 112.2(3) ?
C21 B1 C1 107.7(3) ?
C15 B1 C2 109.5(3) ?
C21 B1 C2 109.0(3) ?
C1 B1 C2 109.5(3) ?
B1 C1 P1 118.2(2) ?
B1 C1 H1A 111.7(18) ?
P1 C1 H1A 104.3(18) ?
B1 C1 H1B 111.9(17) ?
P1 C1 H1B 102.6(16) ?
H1A C1 H1B 107(2) ?
B1 C2 P2 118.1(2) ?
B1 C2 H2A 112.4(18) ?
P2 C2 H2A 102.8(18) ?
B1 C2 H2B 110.0(19) ?
P2 C2 H2B 108.7(19) ?
H2A C2 H2B 104(3) ?
C8 C3 C4 117.8(3) ?
C8 C3 P1 122.0(3) ?
C4 C3 P1 120.2(3) ?
C5 C4 C3 121.4(4) ?
C5 C4 H4 120(2) ?
C3 C4 H4 119(2) ?
C4 C5 C6 120.2(4) ?
C4 C5 H5 120(2) ?
C6 C5 H5 120(2) ?
C7 C6 C5 119.7(4) ?
C7 C6 H6 122(2) ?
C5 C6 H6 118(2) ?
C6 C7 C8 120.4(4) ?
C6 C7 H7 118(2) ?
C8 C7 H7 122(2) ?
C3 C8 C7 120.7(4) ?
C3 C8 H8 117.1(19) ?
C7 C8 H8 121.7(19) ?
C10 C9 C14 119.1(3) ?
C10 C9 P1 120.1(3) ?
C14 C9 P1 120.3(3) ?
C9 C10 C11 120.3(3) ?
C9 C10 H10 117(2) ?
C11 C10 H10 123(2) ?
C12 C11 C10 120.3(4) ?
C12 C11 H11 119(2) ?
C10 C11 H11 121(2) ?
C11 C12 C13 119.6(3) ?
C11 C12 H12 123.3(19) ?
C13 C12 H12 117.1(18) ?
C14 C13 C12 120.2(4) ?
C14 C13 H13 118(2) ?
C12 C13 H13 121(2) ?
C13 C14 C9 120.5(3) ?
C13 C14 H14 119.1(17) ?
C9 C14 H14 120.3(17) ?
C20 C15 C16 114.2(3) ?
C20 C15 B1 121.2(3) ?
C16 C15 B1 124.5(3) ?
C15 C16 C17 123.4(4) ?
C15 C16 H16 118(2) ?
C17 C16 H16 118(2) ?
C18 C17 C16 120.4(4) ?
C18 C17 H17 120(2) ?
C16 C17 H17 120(2) ?
C19 C18 C17 118.2(4) ?
C19 C18 H18 119(2) ?
C17 C18 H18 123(2) ?
C18 C19 C20 120.5(4) ?
C18 C19 H19 119(2) ?
C20 C19 H19 120(2) ?
C15 C20 C19 123.2(4) ?
C15 C20 H20 116.2(19) ?
C19 C20 H20 121(2) ?
C22 C21 C26 114.4(3) ?
C22 C21 B1 121.0(3) ?
C26 C21 B1 124.6(3) ?
C23 C22 C21 122.8(4) ?
C23 C22 H22 115.1(19) ?
C21 C22 H22 122.0(19) ?
C22 C23 C24 121.0(4) ?
C22 C23 H23 115(2) ?
C24 C23 H23 124(2) ?
C25 C24 C23 118.4(4) ?
C25 C24 H24 121.0(18) ?
C23 C24 H24 120.6(18) ?
C26 C25 C24 120.1(4) ?
C26 C25 H25 118(2) ?
C24 C25 H25 121(2) ?
C25 C26 C21 123.2(4) ?
C25 C26 H26 117(2) ?
C21 C26 H26 120(2) ?
C32 C27 C28 118.4(3) ?
C32 C27 P2 123.0(3) ?
C28 C27 P2 118.6(3) ?
C29 C28 C27 119.9(4) ?
C29 C28 H28 122.4(19) ?
C27 C28 H28 117.7(19) ?
C30 C29 C28 120.5(4) ?
C30 C29 H29 120(2) ?
C28 C29 H29 119(2) ?
C29 C30 C31 120.5(4) ?
C29 C30 H30 118(2) ?
C31 C30 H30 120(2) ?
C30 C31 C32 119.8(4) ?
C30 C31 H31 120(2) ?
C32 C31 H31 120(2) ?
C27 C32 C31 120.9(4) ?
C27 C32 H32 120(2) ?
C31 C32 H32 119(2) ?
C38 C33 C34 118.5(3) ?
C38 C33 P2 120.7(3) ?
C34 C33 P2 120.6(3) ?
C35 C34 C33 120.6(4) ?
C35 C34 H34 118.9(19) ?
C33 C34 H34 120.4(19) ?
C36 C35 C34 119.7(4) ?
C36 C35 H35 125(3) ?
C34 C35 H35 115(3) ?
C35 C36 C37 120.3(4) ?
C35 C36 H36 115(2) ?
C37 C36 H36 125(2) ?
C38 C37 C36 120.0(4) ?
C38 C37 H37 116(2) ?
C36 C37 H37 124(2) ?
C33 C38 C37 120.8(4) ?
C33 C38 H38 116(2) ?
C37 C38 H38 123(2) ?
N1 C39 C40 123.0(3) ?
N1 C39 H39 119.2(18) ?
C40 C39 H39 117.9(18) ?
C39 C40 C41 118.1(4) ?
C39 C40 H40 117(2) ?
C41 C40 H40 125(2) ?
C42 C41 C40 118.9(3) ?
C42 C41 H41 124(2) ?
C40 C41 H41 117(2) ?
C43 C42 C41 120.5(3) ?
C43 C42 H42 119.4(17) ?
C41 C42 H42 120.0(17) ?
N1 C43 C42 120.4(3) ?
N1 C43 C44 118.0(3) ?
C42 C43 C44 121.5(3) ?
C45 C44 C49 118.0(3) ?
C45 C44 C43 120.4(3) ?
C49 C44 C43 121.6(3) ?
C46 C45 C44 121.2(4) ?
C46 C45 H45 119(2) ?
C44 C45 H45 120(2) ?
C45 C46 C47 119.9(4) ?
C45 C46 H46 121(2) ?
C47 C46 H46 119(2) ?
C48 C47 C46 120.6(4) ?
C48 C47 H47 120(3) ?
C46 C47 H47 120(3) ?
C47 C48 C49 119.9(4) ?
C47 C48 H48 120.8(18) ?
C49 C48 H48 119.2(18) ?
C48 C49 C44 120.4(3) ?
C48 C49 H49 121.3(17) ?
C44 C49 H49 118.3(17) ?
F2 C50 F3 108.3(3) ?
F2 C50 F1 107.3(3) ?
F3 C50 F1 107.5(3) ?
F2 C50 S1 111.7(3) ?
F3 C50 S1 110.3(3) ?
F1 C50 S1 111.5(3) ?
Cl1 C51 Cl2 110.5(2) ?
Cl1 C51 H51A 109.5 ?
Cl2 C51 H51A 109.5 ?
Cl1 C51 H51B 109.5 ?
Cl2 C51 H51B 109.5 ?
H51A C51 H51B 108.1 ?
Cl4 C52 Cl3 110.9(2) ?
Cl4 C52 H52A 109.5 ?
Cl3 C52 H52A 109.5 ?
Cl4 C52 H52B 109.5 ?
Cl3 C52 H52B 109.5 ?
H52A C52 H52B 108.0 ?

loop_
_geom_bond_atom_site_label_1
_geom_bond_atom_site_label_2
_geom_bond_distance
_geom_bond_publ_flag
Pd1 N1 2.139(3) yes
Pd1 O1 2.195(2) yes
Pd1 P2 2.2503(9) yes
Pd1 P1 2.2718(9) yes
S1 O3 1.436(2) ?
S1 O2 1.436(2) ?
S1 O1 1.474(2) ?
S1 C50 1.828(4) ?
P1 C1 1.790(4) ?
P1 C9 1.811(3) ?
P1 C3 1.824(3) ?
P2 C2 1.789(4) ?
P2 C27 1.812(3) ?
P2 C33 1.826(3) ?
F1 C50 1.343(4) ?
F2 C50 1.325(4) ?
F3 C50 1.335(4) ?
N1 C43 1.355(4) ?
N1 C39 1.353(4) ?
B1 C15 1.636(5) ?
B1 C21 1.640(5) ?
B1 C1 1.672(5) ?
B1 C2 1.685(5) ?
C1 H1A 0.89(3) ?
C1 H1B 0.94(3) ?
C2 H2A 0.95(3) ?
C2 H2B 0.92(3) ?
C3 C8 1.396(5) ?
C3 C4 1.404(5) ?
C4 C5 1.378(5) ?
C4 H4 0.83(3) ?
C5 C6 1.383(5) ?
C5 H5 0.86(3) ?
C6 C7 1.384(5) ?
C6 H6 0.92(3) ?
C7 C8 1.391(5) ?
C7 H7 0.88(3) ?
C8 H8 0.91(3) ?
C9 C10 1.389(4) ?
C9 C14 1.395(4) ?
C10 C11 1.394(5) ?
C10 H10 0.88(3) ?
C11 C12 1.384(5) ?
C11 H11 0.93(3) ?
C12 C13 1.390(5) ?
C12 H12 0.95(3) ?
C13 C14 1.385(5) ?
C13 H13 0.89(3) ?
C14 H14 0.92(3) ?
C15 C20 1.401(4) ?
C15 C16 1.398(5) ?
C16 C17 1.397(5) ?
C16 H16 0.91(3) ?
C17 C18 1.383(5) ?
C17 H17 0.86(3) ?
C18 C19 1.380(5) ?
C18 H18 0.93(3) ?
C19 C20 1.399(5) ?
C19 H19 0.84(3) ?
C20 H20 0.94(3) ?
C21 C22 1.410(5) ?
C21 C26 1.405(5) ?
C22 C23 1.383(5) ?
C22 H22 0.94(3) ?
C23 C24 1.379(5) ?
C23 H23 0.81(3) ?
C24 C25 1.388(5) ?
C24 H24 0.99(3) ?
C25 C26 1.392(5) ?
C25 H25 0.97(3) ?
C26 H26 0.87(3) ?
C27 C32 1.393(5) ?
C27 C28 1.406(5) ?
C28 C29 1.393(5) ?
C28 H28 0.95(3) ?
C29 C30 1.370(5) ?
C29 H29 0.83(3) ?
C30 C31 1.375(5) ?
C30 H30 0.86(3) ?
C31 C32 1.390(5) ?
C31 H31 0.90(3) ?
C32 H32 0.83(3) ?
C33 C38 1.390(5) ?
C33 C34 1.399(5) ?
C34 C35 1.387(5) ?
C34 H34 0.91(3) ?
C35 C36 1.381(5) ?
C35 H35 0.79(3) ?
C36 C37 1.381(5) ?
C36 H36 0.84(3) ?
C37 C38 1.383(5) ?
C37 H37 0.84(3) ?
C38 H38 0.86(3) ?
C39 C40 1.392(5) ?
C39 H39 0.91(3) ?
C40 C41 1.389(5) ?
C40 H40 0.93(3) ?
C41 C42 1.390(5) ?
C41 H41 0.93(3) ?
C42 C43 1.391(4) ?
C42 H42 0.95(3) ?
C43 C44 1.486(4) ?
C44 C45 1.399(5) ?
C44 C49 1.404(5) ?
C45 C46 1.385(5) ?
C45 H45 0.89(3) ?
C46 C47 1.375(6) ?
C46 H46 0.91(3) ?
C47 C48 1.381(5) ?
C47 H47 0.77(3) ?
C48 C49 1.393(5) ?
C48 H48 1.02(3) ?
C49 H49 0.98(3) ?
Cl1 C51 1.746(4) ?
Cl2 C51 1.776(4) ?
C51 H51A 0.9900 ?
C51 H51B 0.9900 ?
Cl3 C52 1.764(4) ?
Cl4 C52 1.761(4) ?
C52 H52A 0.9900 ?
C52 H52B 0.9900 ?
